data_2004204
loop_
_publ_author_name
'Okabe, N.'
'Tamaki, K.'
'Suga, T.'

_publ_section_title
;
 5-Iodocytosine
;
_journal_issue 12
_journal_name_full 'Acta Crystallographica Section C'
_journal_page_first 2696
_journal_page_last 2698
_journal_paper_doi 10.1107/S0108270195008845
_journal_volume 51
_journal_year 1995
_chemical_formula_moiety 'C4 H4 I1 N3 O1'
_chemical_formula_sum 'C4 H4 I N3 O'
_chemical_formula_weight 237.00
_symmetry_cell_setting monoclinic
_symmetry_space_group_name_H-M 'C 1 2 1'
_atom_type_scat_source IntTabIV
_cell_angle_alpha 90
_cell_angle_beta 98.366(6)
_cell_angle_gamma 90
_cell_formula_units_Z 8
_cell_length_a 18.2480(10)
_cell_length_b 4.442(3)
_cell_length_c 15.913(2)
_cell_measurement_reflns_used 25
_cell_measurement_temperature 296
_cell_measurement_theta_max 24.55
_cell_measurement_theta_min 22.25
_cell_volume 1276.1(9)
_computing_cell_refinement 'MSC/AFC Diffractometer Control Software'
_computing_data_collection
;
MSC/AFC Diffractometer Control Software
(Molecular Structure Corporation, 1988)
;
_computing_data_reduction 'TEXSAN (Molecular Structure Corporation, 1985)'
_computing_molecular_graphics 'ORTEPII (Johnson, 1976)'
_computing_structure_refinement TEXSAN
_computing_structure_solution 'SHELX86 (Sheldrick, 1985), DIRDIF (Beurskens, 1984)'
_diffrn_measurement_device 'Rigaku AFC-5R'
_diffrn_measurement_method \w-2\q
_diffrn_radiation_type MoK\a
_diffrn_radiation_wavelength 0.71069
_diffrn_reflns_av_R_equivalents 0.050
_diffrn_reflns_limit_h_max 23
_diffrn_reflns_limit_h_min 0
_diffrn_reflns_limit_k_max 5
_diffrn_reflns_limit_k_min 0
_diffrn_reflns_limit_l_max 19
_diffrn_reflns_limit_l_min -20
_diffrn_reflns_number 1710
_diffrn_reflns_theta_max 27.50
_diffrn_standards_decay_% -0.04
_diffrn_standards_interval_count 150
_diffrn_standards_interval_time 90
_diffrn_standards_number 3
_exptl_absorpt_coefficient_mu 4.881
_exptl_absorpt_correction_T_max 1.00
_exptl_absorpt_correction_T_min 0.85
_exptl_absorpt_correction_type 'empirical via \y scan (North, Phillips & Mathews, 1968)'
_exptl_crystal_colour colorless
_exptl_crystal_density_diffrn 2.467
_exptl_crystal_description plate
_exptl_crystal_size_max 0.30
_exptl_crystal_size_mid 0.10
_exptl_crystal_size_min 0.05
_refine_diff_density_max 1.78
_refine_diff_density_min -1.56
_refine_ls_extinction_method none
_refine_ls_goodness_of_fit_obs 1.75
_refine_ls_hydrogen_treatment noref
_refine_ls_number_parameters 162
_refine_ls_number_reflns 1441
_refine_ls_R_factor_obs 0.040
_refine_ls_shift/esd_max 0.001
_refine_ls_structure_factor_coef F
_refine_ls_weighting_details 'w = 4F~o~^2^/\s^2^(F~o~^2^)'
_refine_ls_weighting_scheme calc
_refine_ls_wR_factor_obs 0.045
_reflns_number_observed 1441
_reflns_number_total 1658
_reflns_observed_criterion I>1.50\s(I)
_cod_data_source_file as1199.cif
_cod_data_source_block okabe
_cod_depositor_comments
;
The following automatic conversions were performed:

'_refine_ls_weighting_scheme' value 'w = 4F~o~^2^/\s^2^(F~o~^2^)' was
changed to 'calc'. New tag '_refine_ls_weighting_details' was
created. The value of the new tag was set to 'w =
4F~o~^2^/\s^2^(F~o~^2^)'.

Automatic conversion script
Id: cif_fix_values 3143 2015-03-26 13:38:13Z robertas 
;
_cod_original_cell_volume 1276.0(8)
_cod_original_sg_symbol_H-M 'C 2'
_cod_original_formula_sum 'C4 H4 I1 N3 O1'
_cod_database_code 2004204

loop_
_atom_site_label
_atom_site_fract_x
_atom_site_fract_y
_atom_site_fract_z
_atom_site_B_iso_or_equiv
I(1) .13396(4) .3887 .00088(4) 3.21(3)
I(2) .38614(3) .3542(3) .48718(4) 3.08(3)
O(2) .1289(4) 1.173(2) -0.3149(5) 3.1(3)
O(2') .3806(4) -0.342(2) .8142(5) 3.3(4)
N(1) .1903(4) .848(3) -0.2183(5) 2.7(3)
N(1') .4438(4) -0.173(3) .7105(5) 2.6(4)
N(3) .0643(4) .960(2) -0.2186(5) 2.5(4)
N(3') .3219(4) -.014(2) .7164(6) 2.6(4)
N(4) .0009(5) .758(3) -0.1203(6) 3.3(4)
N(4') .2658(4) .321(3) .6202(6) 3.5(4)
C(2) .1278(5) 1.006(3) -0.2544(7) 2.4(4)
C(2') .3818(5) -0.181(3) .7518(6) 2.3(4)
C(4) .0640(5) .786(3) -0.1517(7) 2.6(4)
C(4') .3240(6) .154(2) .6483(7) 2.3(4)
C(5) .1301(6) .629(3) -0.1125(7) 2.5(4)
C(5') .3887(6) .151(3) .6041(7) 2.6(4)
C(6) .1923(5) .672(3) -0.1505(6) 2.3(4)
C(6') .4458(5) -.022(3) .6400(7) 2.8(4)
H(1) .2310 .8875 -0.2377 3.1
H(1') .4810 -0.3180 .7369 3.0
H(41) -0.0353 .8927 -0.1378 3.7
H(42) -0.0025 .6143 -0.0755 3.8
H(4'1) .2231 .3191 .6481 4.4
H(4'2) .2658 .4431 .5707 4.4
H(6) .2376 .5727 -0.1275 2.6
H(6') .4897 -0.0307 .6136 3.3

loop_
_geom_angle_atom_site_label_1
_geom_angle_atom_site_label_2
_geom_angle_atom_site_label_3
_geom_angle
_geom_angle_publ_flag
C(2) N(1) C(6) 123.8(8) yes
C(2') N(1') C(6') 122.8(9) yes
C(2) N(3) C(4) 121.5(8) yes
C(2') N(3') C(4') 121.8(9) yes
O(2) C(2) N(1) 121.8(9) yes
O(2) C(2) N(3) 121.9(9) yes
N(1) C(2) N(3) 116.0(10) yes
O(2') C(2') N(1') 120.6(9) yes
O(2') C(2') N(3') 122.7(9) yes
N(1') C(2') N(3') 117.0(10) yes
N(3) C(4) N(4) 117.6(9) yes
N(3) C(4) C(5) 121.8(8) yes
N(4) C(4) C(5) 121.0(10) yes
N(3') C(4') N(4') 118.6(9) yes
N(3') C(4') C(5') 121.0(10) yes
N(4') C(4') C(5') 121.0(10) yes
I(1) C(5) C(4) 122.4(7) yes
I(1) C(5) C(6) 121.6(8) yes
C(4) C(5) C(6) 116.0(10) yes
I(2) C(5') C(4') 121.1(8) yes
I(2) C(5') C(6') 123.0(8) yes
C(4') C(5') C(6') 115.0(10) yes
N(1) C(6) C(5) 120.7(9) yes
N(1') C(6') C(5') 122.5(9) yes
C(2) N(1) H(1) 116.55 no
C(6) N(1) H(1) 119.18 no
C(2') N(1') H(1') 109.91 no
C(6') N(1') H(1') 126.71 no
C(4) N(4) H(41) 117.34 no
C(4) N(4) H(42) 119.33 no
H(41) N(4) H(42) 122.89 no
C(4') N(4') H(4'1) 120.61 no
C(4') N(4') H(4'2) 120.09 no
H(4'1) N(4') H(4'2) 119.29 no
N(1) C(6) H(6) 119.91 no
C(5) C(6) H(6) 119.35 no
N(1') C(6') H(6') 118.75 no
C(5') C(6') H(6') 118.77 no

loop_
_geom_bond_atom_site_label_1
_geom_bond_atom_site_label_2
_geom_bond_distance
_geom_bond_publ_flag
I(1) C(5) 2.090(10) yes
I(2) C(5') 2.060(10) yes
O(2') C(2') 1.220(10) yes
O(2) C(2) 1.220(10) yes
N(1) C(2) 1.390(10) yes
N(1) C(6) 1.330(10) yes
N(1') C(2') 1.390(10) yes
N(1') C(6') 1.310(10) yes
N(3) C(2) 1.380(10) yes
N(3) C(4) 1.320(10) yes
N(3') C(2') 1.370(10) yes
N(3') C(4') 1.320(10) yes
N(4) C(4) 1.330(10) yes
N(4') C(4') 1.320(10) yes
C(4) C(5) 1.450(10) yes
C(4') C(5') 1.460(10) yes
C(5) C(6) 1.370(10) yes
C(5') C(6') 1.35(2) yes
N(1) H(1) 0.862 no
N(1') H(1') 0.982 no
N(4) H(41) 0.905 no
N(4) H(42) 0.964 no
N(4') H(4'1) 0.951 no
N(4') H(4'2) 0.956 no
C(6) H(6) 0.961 no
C(6') H(6') 0.957 no

loop_
_geom_torsion_atom_site_label_1
_geom_torsion_atom_site_label_2
_geom_torsion_atom_site_label_3
_geom_torsion_atom_site_label_4
_geom_torsion
_geom_torsion_publ_flag
I(1) C(5) C(4) N(3) 173.2(8) no
I(1) C(5) C(4) N(4) -6(2) no
I(1) C(5) C(6) N(1) -173.8(9) no
I(2) C(5') C(4') N(3') 169.7(8) no
I(2) C(5') C(4') N(4') -9.0(10) no
I(2) C(5') C(6') N(1') -173.3(9) no
O(2') C(2') N(1') C(6') 175.0(10) no
O(2') C(2') N(3') C(4') -179.0(10) no
O(2) C(2) N(1) C(6) 178.0(10) no
O(2) C(2) N(3) C(4) -178.0(10) no
N(1) C(2) N(3) C(4) 3(2) no
N(1) C(6) C(5) C(4) 1(2) no
N(1') C(2') N(3') C(4') -2(2) no
N(1') C(6') C(5') C(4') -1(2) no
N(3) C(2) N(1) C(6) -3(2) no
N(3) C(4) C(5) C(6) -1(2) no
N(3') C(2') N(1') C(6') -2(2) no
N(3') C(4') C(5') C(6') -3(2) no
N(4) C(4) N(3) C(2) 179.0(10) no
N(4) C(4) C(5) C(6) 180.0(10) no
N(4') C(4') N(3') C(2') -177.0(10) no
N(4') C(4') C(5') C(6') 178.0(10) no
C(2) N(1) C(6) C(5) 1(2) no
C(2) N(3) C(4) C(5) -1(2) no
C(2') N(1') C(6') C(5') 3(2) no
C(2') N(3') C(4') C(5') 5(2) no
